data_4333825
loop_
_publ_author_name
'Palani Elumalai'
'Natesan Thirupathi'
'Munirathinam Nethaji'

_publ_contact_author_email tnat@chemistry.du.ac.in
_publ_contact_author_name 'Natesan Thirupathi.'
_publ_section_title
;
 Dual Role of Acetate as a Nucleophile and as an Internal Base in
 Cycloplatination Reaction of sym-N,N',N"-Triarylguanidines
;
_journal_name_full 'Inorganic Chemistry'
_journal_page_first 1883
_journal_page_last 1894
_journal_paper_doi 10.1021/ic302058u
_journal_volume 52
_journal_year 2013
_chemical_formula_moiety 'C34 H43 Cl2 N3 O Pt S'
_chemical_formula_sum 'C34 H43 Cl2 N3 O Pt S'
_chemical_formula_weight 807.76
_chemical_name_systematic
;
 ?
;
_space_group_IT_number 2
_symmetry_cell_setting triclinic
_symmetry_space_group_name_Hall '-P 1'
_symmetry_space_group_name_H-M 'P -1'
_atom_sites_solution_hydrogens geom
_atom_sites_solution_primary direct
_atom_sites_solution_secondary difmap
_audit_creation_method SHELXL-97
_cell_angle_alpha 88.421(5)
_cell_angle_beta 76.519(4)
_cell_angle_gamma 81.102(5)
_cell_formula_units_Z 2
_cell_length_a 8.968(5)
_cell_length_b 11.004(5)
_cell_length_c 15.910(4)
_cell_measurement_reflns_used 458
_cell_measurement_temperature 100(2)
_cell_measurement_theta_max 26.37
_cell_measurement_theta_min 1.32
_cell_volume 1508.4(11)
_computing_cell_refinement 'BRUKER SMART APEX CCD'
_computing_data_collection 'BRUKER SMART APEX CCD'
_computing_data_reduction 'BRUKER SAINT'
_computing_molecular_graphics OLEX2
_computing_publication_material 'WINGX V1.80.01'
_computing_structure_refinement 'SHELXL-97 (Sheldrick, 2008)'
_computing_structure_solution SIR-92
_diffrn_ambient_temperature 100(2)
_diffrn_detector_area_resol_mean 0.3
_diffrn_measured_fraction_theta_full 0.997
_diffrn_measured_fraction_theta_max 0.997
_diffrn_measurement_device_type 'BRUKER SMART APEX CCD'
_diffrn_measurement_method OMEGA
_diffrn_radiation_monochromator graphite
_diffrn_radiation_source 'fine-focus sealed tube'
_diffrn_radiation_type MoK\a
_diffrn_radiation_wavelength 0.71073
_diffrn_reflns_av_R_equivalents 0.0334
_diffrn_reflns_av_sigmaI/netI 0.0284
_diffrn_reflns_limit_h_max 11
_diffrn_reflns_limit_h_min -11
_diffrn_reflns_limit_k_max 13
_diffrn_reflns_limit_k_min -13
_diffrn_reflns_limit_l_max 19
_diffrn_reflns_limit_l_min -19
_diffrn_reflns_number 24915
_diffrn_reflns_theta_full 26.37
_diffrn_reflns_theta_max 26.37
_diffrn_reflns_theta_min 1.32
_exptl_absorpt_coefficient_mu 4.932
_exptl_absorpt_correction_T_max 0.4877
_exptl_absorpt_correction_T_min 0.4240
_exptl_absorpt_correction_type empirical
_exptl_absorpt_process_details SADABS
_exptl_crystal_colour BROWN
_exptl_crystal_density_diffrn 1.779
_exptl_crystal_description IRREGULAR
_exptl_crystal_F_000 808
_exptl_crystal_size_max 0.21
_exptl_crystal_size_mid 0.17
_exptl_crystal_size_min 0.17
_refine_diff_density_max 2.429
_refine_diff_density_min -0.971
_refine_diff_density_rms 0.325
_refine_ls_extinction_coef 0.0089(6)
_refine_ls_extinction_expression Fc^*^=kFc[1+0.001xFc^2^\l^3^/sin(2\q)]^-1/4^
_refine_ls_extinction_method SHELXL
_refine_ls_goodness_of_fit_ref 1.271
_refine_ls_hydrogen_treatment constr
_refine_ls_matrix_type fullcycle
_refine_ls_number_parameters 337
_refine_ls_number_reflns 6146
_refine_ls_number_restraints 0
_refine_ls_restrained_S_all 1.271
_refine_ls_R_factor_all 0.0302
_refine_ls_R_factor_gt 0.0275
_refine_ls_shift/su_max 0.016
_refine_ls_shift/su_mean 0.005
_refine_ls_structure_factor_coef Fsqd
_refine_ls_weighting_details 'calc w=1/[\s^2^(Fo^2^)+(0.0520P)^2^+2.7391P] where P=(Fo^2^+2Fc^2^)/3'
_refine_ls_weighting_scheme calc
_refine_ls_wR_factor_gt 0.0784
_refine_ls_wR_factor_ref 0.0934
_reflns_number_gt 5897
_reflns_number_total 6146
_reflns_threshold_expression >2\s(I)
_cod_data_source_file ic302058u_si_001_7.cif
_cod_data_source_block 5
_cod_original_cell_volume 1508.4(12)
_cod_database_code 4333825

loop_
_symmetry_equiv_pos_as_xyz
'x, y, z'
'-x, -y, -z'

loop_
_atom_site_label
_atom_site_type_symbol
_atom_site_fract_x
_atom_site_fract_y
_atom_site_fract_z
_atom_site_U_iso_or_equiv
_atom_site_adp_type
_atom_site_occupancy
_atom_site_symmetry_multiplicity
_atom_site_calc_flag
_atom_site_refinement_flags
Pt1 Pt 0.587465(16) 0.150211(13) 0.195563(9) 0.01307(7) Uani 1 1 d .
Cl1 Cl 0.46848(14) 0.22640(11) 0.08570(7) 0.0212(2) Uani 1 1 d .
S1 S 0.78420(13) 0.04933(11) 0.09850(7) 0.0186(2) Uani 1 1 d .
O1 O 0.9058(5) 0.1216(4) 0.0590(3) 0.0421(11) Uani 1 1 d .
N1 N 0.4015(4) 0.2388(3) 0.2886(2) 0.0126(7) Uani 1 1 d .
N2 N 0.4083(4) 0.4331(3) 0.2295(2) 0.0148(7) Uani 1 1 d .
H2 H 0.4402 0.4001 0.1774 0.018 Uiso 1 1 calc R
N3 N 0.2400(4) 0.4079(3) 0.3640(2) 0.0134(7) Uani 1 1 d .
H3 H 0.2363 0.3708 0.4140 0.016 Uiso 1 1 calc R
C1 C 0.3506(5) 0.3580(4) 0.2943(3) 0.0125(8) Uani 1 1 d .
C2 C 0.3269(5) 0.1568(4) 0.3516(3) 0.0149(8) Uani 1 1 d .
C3 C 0.2280(5) 0.0838(4) 0.3276(3) 0.0185(9) Uani 1 1 d .
C4 C 0.1685(6) -0.0030(5) 0.3868(3) 0.0249(10) Uani 1 1 d .
H4 H 0.0997 -0.0521 0.3723 0.030 Uiso 1 1 calc R
C5 C 0.2072(6) -0.0189(4) 0.4658(3) 0.0245(10) Uani 1 1 d .
H5 H 0.1681 -0.0804 0.5042 0.029 Uiso 1 1 calc R
C6 C 0.3033(5) 0.0550(4) 0.4890(3) 0.0205(9) Uani 1 1 d .
H6 H 0.3291 0.0439 0.5436 0.025 Uiso 1 1 calc R
C7 C 0.3629(5) 0.1458(4) 0.4335(3) 0.0156(8) Uani 1 1 d .
C8 C 0.1862(6) 0.0920(5) 0.2408(3) 0.0237(10) Uani 1 1 d .
H8A H 0.2357 0.1564 0.2065 0.036 Uiso 1 1 calc R
H8B H 0.0734 0.1120 0.2492 0.036 Uiso 1 1 calc R
H8C H 0.2225 0.0129 0.2103 0.036 Uiso 1 1 calc R
C9 C 0.4586(5) 0.2280(4) 0.4648(3) 0.0184(9) Uani 1 1 d .
H9A H 0.4921 0.2867 0.4194 0.028 Uiso 1 1 calc R
H9B H 0.5499 0.1779 0.4786 0.028 Uiso 1 1 calc R
H9C H 0.3962 0.2730 0.5166 0.028 Uiso 1 1 calc R
C10 C 0.4227(5) 0.5596(4) 0.2365(3) 0.0143(8) Uani 1 1 d .
C11 C 0.5064(5) 0.5948(4) 0.2938(3) 0.0166(8) Uani 1 1 d .
C12 C 0.5229(5) 0.7185(4) 0.2971(3) 0.0197(9) Uani 1 1 d .
H12 H 0.5759 0.7445 0.3369 0.024 Uiso 1 1 calc R
C13 C 0.4635(6) 0.8039(4) 0.2432(3) 0.0226(10) Uani 1 1 d .
H13 H 0.4741 0.8881 0.2468 0.027 Uiso 1 1 calc R
C14 C 0.3882(5) 0.7658(4) 0.1838(3) 0.0216(9) Uani 1 1 d .
H14 H 0.3509 0.8242 0.1455 0.026 Uiso 1 1 calc R
C15 C 0.3664(5) 0.6441(4) 0.1791(3) 0.0175(9) Uani 1 1 d .
C16 C 0.5864(6) 0.5008(5) 0.3461(3) 0.0226(10) Uani 1 1 d .
H16A H 0.5630 0.4192 0.3358 0.034 Uiso 1 1 calc R
H16B H 0.5493 0.5218 0.4077 0.034 Uiso 1 1 calc R
H16C H 0.6987 0.5004 0.3288 0.034 Uiso 1 1 calc R
C17 C 0.2901(6) 0.6051(5) 0.1114(3) 0.0250(10) Uani 1 1 d .
H17A H 0.2838 0.5170 0.1170 0.037 Uiso 1 1 calc R
H17B H 0.3517 0.6211 0.0538 0.037 Uiso 1 1 calc R
H17C H 0.1855 0.6518 0.1193 0.037 Uiso 1 1 calc R
C18 C 0.1289(5) 0.5167(4) 0.3616(3) 0.0137(8) Uani 1 1 d .
C19 C 0.1096(5) 0.6090(4) 0.4236(3) 0.0157(8) Uani 1 1 d .
C20 C 0.0021(5) 0.7138(4) 0.4206(3) 0.0191(9) Uani 1 1 d .
H20 H -0.0144 0.7767 0.4630 0.023 Uiso 1 1 calc R
C21 C -0.0817(5) 0.7278(4) 0.3565(3) 0.0209(9) Uani 1 1 d .
H21 H -0.1505 0.8017 0.3533 0.025 Uiso 1 1 calc R
C22 C -0.0641(5) 0.6333(5) 0.2975(3) 0.0203(9) Uani 1 1 d .
H22 H -0.1211 0.6434 0.2538 0.024 Uiso 1 1 calc R
C23 C 0.0351(5) 0.5244(4) 0.3012(3) 0.0163(8) Uani 1 1 d .
C24 C 0.2009(5) 0.5975(5) 0.4926(3) 0.0196(9) Uani 1 1 d .
H24A H 0.2710 0.5188 0.4855 0.029 Uiso 1 1 calc R
H24B H 0.1295 0.6009 0.5497 0.029 Uiso 1 1 calc R
H24C H 0.2617 0.6651 0.4874 0.029 Uiso 1 1 calc R
C25 C 0.0342(5) 0.4155(5) 0.2458(3) 0.0219(9) Uani 1 1 d .
H25A H 0.1115 0.3470 0.2562 0.033 Uiso 1 1 calc R
H25B H 0.0594 0.4383 0.1847 0.033 Uiso 1 1 calc R
H25C H -0.0689 0.3904 0.2605 0.033 Uiso 1 1 calc R
C26 C 0.7185(7) -0.0166(6) 0.0158(3) 0.0334(13) Uani 1 1 d .
H26A H 0.6647 0.0486 -0.0143 0.050 Uiso 1 1 calc R
H26B H 0.6470 -0.0737 0.0415 0.050 Uiso 1 1 calc R
H26C H 0.8075 -0.0613 -0.0254 0.050 Uiso 1 1 calc R
C27 C 0.8733(6) -0.0885(5) 0.1396(3) 0.0264(11) Uani 1 1 d .
H27A H 0.9173 -0.0682 0.1874 0.040 Uiso 1 1 calc R
H27B H 0.9560 -0.1305 0.0936 0.040 Uiso 1 1 calc R
H27C H 0.7954 -0.1426 0.1605 0.040 Uiso 1 1 calc R
C28 C 0.7651(12) 0.5587(10) 0.0666(7) 0.016(2) Uiso 0.50 1 d P
C29 C 0.8438(17) 0.4300(14) 0.0694(9) 0.042(3) Uiso 0.50 1 d P
C30 C 0.9908(9) 0.3979(7) 0.0270(5) 0.0000(15) Uiso 0.50 1 d P
C31 C 1.0853(14) 0.4733(12) -0.0228(8) 0.027(3) Uiso 0.50 1 d P
C32 C 1.1332(17) 0.3702(14) -0.0139(10) 0.048(3) Uiso 0.50 1 d P
Cl2 Cl 0.71660(14) 0.08514(13) 0.30165(7) 0.0267(3) Uani 1 1 d .

loop_
_atom_site_aniso_label
_atom_site_aniso_U_11
_atom_site_aniso_U_22
_atom_site_aniso_U_33
_atom_site_aniso_U_23
_atom_site_aniso_U_13
_atom_site_aniso_U_12
Pt1 0.01266(10) 0.01283(10) 0.01191(10) -0.00065(6) 0.00008(6) -0.00071(6)
Cl1 0.0255(5) 0.0230(6) 0.0147(5) -0.0034(4) -0.0069(4) 0.0024(4)
S1 0.0183(5) 0.0153(5) 0.0178(5) -0.0019(4) 0.0044(4) -0.0013(4)
O1 0.035(2) 0.022(2) 0.053(3) -0.0106(18) 0.0270(19) -0.0104(17)
N1 0.0118(16) 0.0130(17) 0.0118(16) -0.0007(13) -0.0003(13) -0.0022(14)
N2 0.0162(17) 0.0148(18) 0.0116(16) 0.0002(13) 0.0003(13) -0.0024(14)
N3 0.0137(16) 0.0117(17) 0.0127(16) 0.0011(13) -0.0009(13) 0.0012(14)
C1 0.0110(18) 0.015(2) 0.0127(18) -0.0006(15) -0.0039(15) -0.0024(15)
C2 0.0135(19) 0.011(2) 0.017(2) 0.0000(16) 0.0016(16) 0.0007(16)
C3 0.015(2) 0.014(2) 0.025(2) -0.0016(17) -0.0010(17) -0.0001(17)
C4 0.019(2) 0.018(2) 0.035(3) -0.003(2) 0.0020(19) -0.0050(18)
C5 0.021(2) 0.015(2) 0.030(2) 0.0055(19) 0.0085(19) -0.0013(18)
C6 0.021(2) 0.016(2) 0.018(2) 0.0032(17) 0.0046(17) 0.0051(18)
C7 0.0134(19) 0.015(2) 0.0147(19) -0.0015(16) 0.0012(15) 0.0040(16)
C8 0.025(2) 0.018(2) 0.031(3) -0.0016(19) -0.010(2) -0.0071(19)
C9 0.023(2) 0.016(2) 0.0143(19) 0.0004(16) -0.0044(17) 0.0015(18)
C10 0.0118(18) 0.014(2) 0.0146(19) -0.0003(16) 0.0020(15) -0.0020(16)
C11 0.0125(19) 0.018(2) 0.017(2) 0.0018(17) -0.0004(16) -0.0025(17)
C12 0.015(2) 0.023(2) 0.021(2) -0.0035(18) -0.0021(17) -0.0055(18)
C13 0.022(2) 0.013(2) 0.030(2) -0.0021(18) -0.0003(19) -0.0040(18)
C14 0.022(2) 0.015(2) 0.026(2) 0.0046(18) -0.0039(18) 0.0003(18)
C15 0.017(2) 0.017(2) 0.017(2) 0.0022(17) -0.0021(16) -0.0030(17)
C16 0.021(2) 0.026(3) 0.025(2) 0.0060(19) -0.0113(19) -0.0089(19)
C17 0.033(3) 0.024(3) 0.022(2) 0.0058(19) -0.013(2) -0.008(2)
C18 0.0112(18) 0.012(2) 0.0167(19) 0.0007(15) -0.0004(15) -0.0007(15)
C19 0.0117(18) 0.016(2) 0.020(2) 0.0001(17) -0.0023(16) -0.0050(16)
C20 0.015(2) 0.015(2) 0.025(2) -0.0036(17) 0.0001(17) -0.0022(17)
C21 0.015(2) 0.016(2) 0.030(2) 0.0025(18) -0.0045(18) 0.0015(17)
C22 0.016(2) 0.025(2) 0.021(2) 0.0027(18) -0.0065(17) -0.0035(18)
C23 0.0129(19) 0.019(2) 0.016(2) -0.0006(17) -0.0018(16) -0.0029(17)
C24 0.019(2) 0.021(2) 0.018(2) -0.0045(17) -0.0062(17) -0.0002(18)
C25 0.019(2) 0.024(2) 0.024(2) -0.0059(19) -0.0082(18) -0.0010(18)
C26 0.042(3) 0.034(3) 0.020(2) -0.014(2) -0.009(2) 0.013(2)
C27 0.027(2) 0.022(2) 0.026(2) -0.0031(19) -0.003(2) 0.008(2)
Cl2 0.0206(5) 0.0380(7) 0.0161(5) 0.0008(5) -0.0032(4) 0.0098(5)

loop_
_atom_type_symbol
_atom_type_description
_atom_type_scat_dispersion_real
_atom_type_scat_dispersion_imag
_atom_type_scat_source
C C 0.0033 0.0016 'International Tables Vol C Tables 4.2.6.8 and 6.1.1.4'
H H 0.0000 0.0000 'International Tables Vol C Tables 4.2.6.8 and 6.1.1.4'
N N 0.0061 0.0033 'International Tables Vol C Tables 4.2.6.8 and 6.1.1.4'
O O 0.0106 0.0060 'International Tables Vol C Tables 4.2.6.8 and 6.1.1.4'
S S 0.1246 0.1234 'International Tables Vol C Tables 4.2.6.8 and 6.1.1.4'
Cl Cl 0.1484 0.1585 'International Tables Vol C Tables 4.2.6.8 and 6.1.1.4'
Pt Pt -1.7033 8.3905 'International Tables Vol C Tables 4.2.6.8 and 6.1.1.4'

loop_
_geom_angle_atom_site_label_1
_geom_angle_atom_site_label_2
_geom_angle_atom_site_label_3
_geom_angle
_geom_angle_site_symmetry_1
_geom_angle_site_symmetry_3
N1 Pt1 S1 177.96(10) . .
N1 Pt1 Cl2 90.15(11) . .
S1 Pt1 Cl2 88.95(5) . .
N1 Pt1 Cl1 90.81(11) . .
S1 Pt1 Cl1 90.21(5) . .
Cl2 Pt1 Cl1 175.95(4) . .
O1 S1 C26 109.2(3) . .
O1 S1 C27 108.2(3) . .
C26 S1 C27 98.6(3) . .
O1 S1 Pt1 115.02(16) . .
C26 S1 Pt1 111.43(19) . .
C27 S1 Pt1 113.12(17) . .
C1 N1 C2 119.8(4) . .
C1 N1 Pt1 126.4(3) . .
C2 N1 Pt1 113.9(3) . .
C1 N2 C10 127.3(4) . .
C1 N2 H2 116.4 . .
C10 N2 H2 116.4 . .
C1 N3 C18 124.8(4) . .
C1 N3 H3 117.6 . .
C18 N3 H3 117.6 . .
N1 C1 N2 119.6(4) . .
N1 C1 N3 121.3(4) . .
N2 C1 N3 119.1(4) . .
C3 C2 C7 121.5(4) . .
C3 C2 N1 118.9(4) . .
C7 C2 N1 119.5(4) . .
C4 C3 C2 117.9(4) . .
C4 C3 C8 118.6(4) . .
C2 C3 C8 123.5(4) . .
C5 C4 C3 121.6(5) . .
C5 C4 H4 119.2 . .
C3 C4 H4 119.2 . .
C4 C5 C6 119.7(4) . .
C4 C5 H5 120.1 . .
C6 C5 H5 120.1 . .
C5 C6 C7 121.2(4) . .
C5 C6 H6 119.4 . .
C7 C6 H6 119.4 . .
C6 C7 C2 117.9(4) . .
C6 C7 C9 118.5(4) . .
C2 C7 C9 123.5(4) . .
C3 C8 H8A 109.5 . .
C3 C8 H8B 109.5 . .
H8A C8 H8B 109.5 . .
C3 C8 H8C 109.5 . .
H8A C8 H8C 109.5 . .
H8B C8 H8C 109.5 . .
C7 C9 H9A 109.5 . .
C7 C9 H9B 109.5 . .
H9A C9 H9B 109.5 . .
C7 C9 H9C 109.5 . .
H9A C9 H9C 109.5 . .
H9B C9 H9C 109.5 . .
C15 C10 C11 121.3(4) . .
C15 C10 N2 118.7(4) . .
C11 C10 N2 119.6(4) . .
C12 C11 C10 118.3(4) . .
C12 C11 C16 120.3(4) . .
C10 C11 C16 121.3(4) . .
C13 C12 C11 121.1(4) . .
C13 C12 H12 119.4 . .
C11 C12 H12 119.4 . .
C12 C13 C14 119.6(4) . .
C12 C13 H13 120.2 . .
C14 C13 H13 120.2 . .
C13 C14 C15 121.4(4) . .
C13 C14 H14 119.3 . .
C15 C14 H14 119.3 . .
C14 C15 C10 118.1(4) . .
C14 C15 C17 120.0(4) . .
C10 C15 C17 121.9(4) . .
C11 C16 H16A 109.5 . .
C11 C16 H16B 109.5 . .
H16A C16 H16B 109.5 . .
C11 C16 H16C 109.5 . .
H16A C16 H16C 109.5 . .
H16B C16 H16C 109.5 . .
C15 C17 H17A 109.5 . .
C15 C17 H17B 109.5 . .
H17A C17 H17B 109.5 . .
C15 C17 H17C 109.5 . .
H17A C17 H17C 109.5 . .
H17B C17 H17C 109.5 . .
C19 C18 C23 121.5(4) . .
C19 C18 N3 118.7(4) . .
C23 C18 N3 119.7(4) . .
C20 C19 C18 118.2(4) . .
C20 C19 C24 119.8(4) . .
C18 C19 C24 121.9(4) . .
C19 C20 C21 121.0(4) . .
C19 C20 H20 119.5 . .
C21 C20 H20 119.5 . .
C22 C21 C20 119.7(4) . .
C22 C21 H21 120.2 . .
C20 C21 H21 120.2 . .
C23 C22 C21 121.2(4) . .
C23 C22 H22 119.4 . .
C21 C22 H22 119.4 . .
C22 C23 C18 118.0(4) . .
C22 C23 C25 120.4(4) . .
C18 C23 C25 121.5(4) . .
C19 C24 H24A 109.5 . .
C19 C24 H24B 109.5 . .
H24A C24 H24B 109.5 . .
C19 C24 H24C 109.5 . .
H24A C24 H24C 109.5 . .
H24B C24 H24C 109.5 . .
C23 C25 H25A 109.5 . .
C23 C25 H25B 109.5 . .
H25A C25 H25B 109.5 . .
C23 C25 H25C 109.5 . .
H25A C25 H25C 109.5 . .
H25B C25 H25C 109.5 . .
S1 C26 H26A 109.5 . .
S1 C26 H26B 109.5 . .
H26A C26 H26B 109.5 . .
S1 C26 H26C 109.5 . .
H26A C26 H26C 109.5 . .
H26B C26 H26C 109.5 . .
S1 C27 H27A 109.5 . .
S1 C27 H27B 109.5 . .
H27A C27 H27B 109.5 . .
S1 C27 H27C 109.5 . .
H27A C27 H27C 109.5 . .
H27B C27 H27C 109.5 . .
C31 C28 C32 49.9(9) 2_765 2_765
C31 C28 C29 60.0(9) 2_765 .
C32 C28 C29 109.9(11) 2_765 .
C30 C29 C31 64.9(9) . 2_765
C30 C29 C28 120.4(12) . .
C31 C29 C28 55.5(8) 2_765 .
C32 C30 C29 178.3(12) . .
C32 C30 C31 51.8(9) . .
C29 C30 C31 126.7(10) . .
C32 C30 C31 117.8(10) . 2_765
C29 C30 C31 60.6(9) . 2_765
C31 C30 C31 66.1(9) . 2_765
C32 C31 C28 67.2(11) . 2_765
C32 C31 C30 59.9(10) . .
C28 C31 C30 127.1(11) 2_765 .
C32 C31 C29 131.7(14) . 2_765
C28 C31 C29 64.5(9) 2_765 2_765
C30 C31 C29 168.4(12) . 2_765
C32 C31 C30 173.8(14) . 2_765
C28 C31 C30 118.9(11) 2_765 2_765
C30 C31 C30 113.9(9) . 2_765
C29 C31 C30 54.4(8) 2_765 2_765
C32 C31 C31 120.0(16) . 2_765
C28 C31 C31 172.8(16) 2_765 2_765
C30 C31 C31 60.1(9) . 2_765
C29 C31 C31 108.3(14) 2_765 2_765
C30 C31 C31 53.8(8) 2_765 2_765
C31 C32 C30 68.3(11) . .
C31 C32 C28 62.9(10) . 2_765
C30 C32 C28 131.2(13) . 2_765

loop_
_geom_bond_atom_site_label_1
_geom_bond_atom_site_label_2
_geom_bond_distance
_geom_bond_site_symmetry_2
Pt1 N1 2.086(4) .
Pt1 S1 2.2245(13) .
Pt1 Cl2 2.3002(13) .
Pt1 Cl1 2.3257(12) .
S1 O1 1.462(4) .
S1 C26 1.775(5) .
S1 C27 1.784(5) .
N1 C1 1.318(6) .
N1 C2 1.446(5) .
N2 C1 1.361(5) .
N2 C10 1.427(6) .
N2 H2 0.8800 .
N3 C1 1.366(5) .
N3 C18 1.440(5) .
N3 H3 0.8800 .
C2 C3 1.405(7) .
C2 C7 1.412(6) .
C3 C4 1.399(7) .
C3 C8 1.510(7) .
C4 C5 1.380(8) .
C4 H4 0.9500 .
C5 C6 1.387(8) .
C5 H5 0.9500 .
C6 C7 1.400(6) .
C6 H6 0.9500 .
C7 C9 1.506(7) .
C8 H8A 0.9800 .
C8 H8B 0.9800 .
C8 H8C 0.9800 .
C9 H9A 0.9800 .
C9 H9B 0.9800 .
C9 H9C 0.9800 .
C10 C15 1.406(6) .
C10 C11 1.405(6) .
C11 C12 1.395(7) .
C11 C16 1.509(6) .
C12 C13 1.384(7) .
C12 H12 0.9500 .
C13 C14 1.391(7) .
C13 H13 0.9500 .
C14 C15 1.389(7) .
C14 H14 0.9500 .
C15 C17 1.507(6) .
C16 H16A 0.9800 .
C16 H16B 0.9800 .
C16 H16C 0.9800 .
C17 H17A 0.9800 .
C17 H17B 0.9800 .
C17 H17C 0.9800 .
C18 C19 1.398(6) .
C18 C23 1.410(6) .
C19 C20 1.391(6) .
C19 C24 1.507(6) .
C20 C21 1.393(7) .
C20 H20 0.9500 .
C21 C22 1.386(7) .
C21 H21 0.9500 .
C22 C23 1.387(7) .
C22 H22 0.9500 .
C23 C25 1.510(6) .
C24 H24A 0.9800 .
C24 H24B 0.9800 .
C24 H24C 0.9800 .
C25 H25A 0.9800 .
C25 H25B 0.9800 .
C25 H25C 0.9800 .
C26 H26A 0.9800 .
C26 H26B 0.9800 .
C26 H26C 0.9800 .
C27 H27A 0.9800 .
C27 H27B 0.9800 .
C27 H27C 0.9800 .
C28 C31 1.357(16) 2_765
C28 C32 1.406(18) 2_765
C28 C29 1.486(18) .
C29 C30 1.331(16) .
C29 C31 1.426(19) 2_765
C30 C32 1.285(17) .
C30 C31 1.380(15) .
C30 C31 1.482(15) 2_765
C31 C32 1.17(2) .
C31 C28 1.357(16) 2_765
C31 C29 1.426(19) 2_765
C31 C30 1.482(15) 2_765
C31 C31 1.56(2) 2_765
C32 C28 1.406(18) 2_765

loop_
_geom_torsion_atom_site_label_1
_geom_torsion_atom_site_label_2
_geom_torsion_atom_site_label_3
_geom_torsion_atom_site_label_4
_geom_torsion
_geom_torsion_site_symmetry_1
_geom_torsion_site_symmetry_4
N1 Pt1 S1 O1 -155(3) . .
Cl2 Pt1 S1 O1 -91.2(2) . .
Cl1 Pt1 S1 O1 84.9(2) . .
N1 Pt1 S1 C26 80(3) . .
Cl2 Pt1 S1 C26 143.9(2) . .
Cl1 Pt1 S1 C26 -40.1(2) . .
N1 Pt1 S1 C27 -30(3) . .
Cl2 Pt1 S1 C27 33.8(2) . .
Cl1 Pt1 S1 C27 -150.1(2) . .
S1 Pt1 N1 C1 -179(100) . .
Cl2 Pt1 N1 C1 117.3(3) . .
Cl1 Pt1 N1 C1 -58.8(3) . .
S1 Pt1 N1 C2 2(3) . .
Cl2 Pt1 N1 C2 -62.1(3) . .
Cl1 Pt1 N1 C2 121.9(3) . .
C2 N1 C1 N2 -172.1(4) . .
Pt1 N1 C1 N2 8.6(6) . .
C2 N1 C1 N3 7.4(6) . .
Pt1 N1 C1 N3 -171.9(3) . .
C10 N2 C1 N1 -151.1(4) . .
C10 N2 C1 N3 29.4(6) . .
C18 N3 C1 N1 -150.2(4) . .
C18 N3 C1 N2 29.3(6) . .
C1 N1 C2 C3 104.7(5) . .
Pt1 N1 C2 C3 -76.0(4) . .
C1 N1 C2 C7 -79.5(5) . .
Pt1 N1 C2 C7 99.9(4) . .
C7 C2 C3 C4 -1.5(6) . .
N1 C2 C3 C4 174.2(4) . .
C7 C2 C3 C8 -179.9(4) . .
N1 C2 C3 C8 -4.2(6) . .
C2 C3 C4 C5 -1.2(7) . .
C8 C3 C4 C5 177.2(4) . .
C3 C4 C5 C6 2.2(7) . .
C4 C5 C6 C7 -0.3(7) . .
C5 C6 C7 C2 -2.3(6) . .
C5 C6 C7 C9 176.4(4) . .
C3 C2 C7 C6 3.3(6) . .
N1 C2 C7 C6 -172.5(4) . .
C3 C2 C7 C9 -175.4(4) . .
N1 C2 C7 C9 8.9(6) . .
C1 N2 C10 C15 -130.5(5) . .
C1 N2 C10 C11 56.1(6) . .
C15 C10 C11 C12 4.6(6) . .
N2 C10 C11 C12 177.9(4) . .
C15 C10 C11 C16 -171.1(4) . .
N2 C10 C11 C16 2.1(6) . .
C10 C11 C12 C13 -2.3(6) . .
C16 C11 C12 C13 173.5(4) . .
C11 C12 C13 C14 -1.1(7) . .
C12 C13 C14 C15 2.3(7) . .
C13 C14 C15 C10 0.0(7) . .
C13 C14 C15 C17 -177.5(4) . .
C11 C10 C15 C14 -3.5(6) . .
N2 C10 C15 C14 -176.8(4) . .
C11 C10 C15 C17 173.9(4) . .
N2 C10 C15 C17 0.6(6) . .
C1 N3 C18 C19 -130.9(4) . .
C1 N3 C18 C23 53.4(6) . .
C23 C18 C19 C20 -4.4(6) . .
N3 C18 C19 C20 180.0(4) . .
C23 C18 C19 C24 175.4(4) . .
N3 C18 C19 C24 -0.3(6) . .
C18 C19 C20 C21 -1.5(7) . .
C24 C19 C20 C21 178.8(4) . .
C19 C20 C21 C22 3.5(7) . .
C20 C21 C22 C23 0.3(7) . .
C21 C22 C23 C18 -5.9(7) . .
C21 C22 C23 C25 170.4(4) . .
C19 C18 C23 C22 8.0(6) . .
N3 C18 C23 C22 -176.4(4) . .
C19 C18 C23 C25 -168.2(4) . .
N3 C18 C23 C25 7.4(6) . .
C31 C28 C29 C30 0.3(12) 2_765 .
C32 C28 C29 C30 1.2(17) 2_765 .
C32 C28 C29 C31 0.9(11) 2_765 2_765
C31 C29 C30 C32 22(39) 2_765 .
C28 C29 C30 C32 22(40) . .
C31 C29 C30 C31 -0.1(16) 2_765 .
C28 C29 C30 C31 -0.4(19) . .
C28 C29 C30 C31 -0.3(11) . 2_765
C29 C30 C31 C32 179.2(14) . .
C31 C30 C31 C32 179.1(15) 2_765 .
C32 C30 C31 C28 1.1(13) . 2_765
C29 C30 C31 C28 -179.7(13) . 2_765
C31 C30 C31 C28 -180(2) 2_765 2_765
C32 C30 C31 C29 -179(100) . 2_765
C29 C30 C31 C29 1(7) . 2_765
C31 C30 C31 C29 0(6) 2_765 2_765
C32 C30 C31 C30 -179.1(15) . 2_765
C29 C30 C31 C30 0.1(15) . 2_765
C31 C30 C31 C30 0.0 2_765 2_765
C32 C30 C31 C31 -179.1(15) . 2_765
C29 C30 C31 C31 0.1(15) . 2_765
C28 C31 C32 C30 -179.0(11) 2_765 .
C29 C31 C32 C30 179.6(18) 2_765 .
C30 C31 C32 C30 8(13) 2_765 .
C31 C31 C32 C30 0.9(15) 2_765 .
C30 C31 C32 C28 179.0(11) . 2_765
C29 C31 C32 C28 -1.3(16) 2_765 2_765
C30 C31 C32 C28 -173(13) 2_765 2_765
C31 C31 C32 C28 179.9(19) 2_765 2_765
C29 C30 C32 C31 -23(39) . .
C31 C30 C32 C31 -0.9(16) 2_765 .
C29 C30 C32 C28 -24(40) . 2_765
C31 C30 C32 C28 -1.2(13) . 2_765
C31 C30 C32 C28 -2(2) 2_765 2_765
